data_4112795
loop_
_publ_author_name
'Masato Takano'
'Masaaki Okazaki'
'Hiromi Tobita'

_publ_contact_author_address
;Department of Chemistry, Graduate School of Science,
Tohoku University, Sendai 980-8578, Japan
;
_publ_contact_author_email mokazaki@mail.tains.tohoku.ac.jp
_publ_contact_author_fax '81-22-217-6543 '
_publ_contact_author_name 'Masaaki Okazaki'
_publ_contact_author_phone 81-22-217-6541
_publ_section_title
;
 Stepwise Bromination of Two Acetylene Molecules on a Butterfly-Type
 Tetrairon Core and Reactivity of the Resulting Bromoacetylene Fragment
 toward Nucleophiles
;
_journal_name_full 'Journal of the American Chemical Society'
_journal_page_first 9190
_journal_page_last 9191
_journal_paper_doi 10.1021/ja047569a
_journal_volume 126
_journal_year 2004
_chemical_formula_sum 'C30 H20 B Br2 F12 Fe2'
_chemical_formula_weight 890.78
_space_group_IT_number 13
_symmetry_cell_setting monoclinic
_symmetry_Int_Tables_number 13
_symmetry_space_group_name_Hall '-P 2yc'
_symmetry_space_group_name_H-M 'P 1 2/c 1'
_audit_creation_date 'Thu Feb 26 20:36:05 2004'
_audit_creation_method 'by teXsan'
_cell_angle_alpha 90
_cell_angle_beta 102.338(1)
_cell_angle_gamma 90
_cell_formula_units_Z 4
_cell_length_a 12.4977(7)
_cell_length_b 12.4868(5)
_cell_length_c 19.579(1)
_cell_measurement_reflns_used 19079
_cell_measurement_temperature 150.2
_cell_measurement_theta_max 27.5
_cell_measurement_theta_min 1.6
_cell_volume 2984.9(3)
_computing_cell_refinement PROCESS-AUTO
_computing_data_collection PROCESS-AUTO
_computing_data_reduction 'teXsan Ver. 1.11'
_computing_publication_material 'teXsan Ver. 1.11'
_computing_structure_refinement 'teXsan Ver. 1.10'
_computing_structure_solution 'DIRDIF94 (PATTY)'
_diffrn_detector_area_resol_mean 10.00
_diffrn_measured_fraction_theta_full 0.9885
_diffrn_measured_fraction_theta_max 0.9885
_diffrn_measurement_device_type 'Rigaku RAXIS-RAPID Imaging Plate'
_diffrn_measurement_method \w
_diffrn_radiation_type 'Mo K\a'
_diffrn_radiation_wavelength 0.7107
_diffrn_reflns_av_R_equivalents 0.042
_diffrn_reflns_limit_h_max 16
_diffrn_reflns_limit_h_min -15
_diffrn_reflns_limit_k_max 16
_diffrn_reflns_limit_k_min -16
_diffrn_reflns_limit_l_max 25
_diffrn_reflns_limit_l_min -25
_diffrn_reflns_number 25268
_diffrn_reflns_theta_full 27.48
_diffrn_reflns_theta_max 27.48
_exptl_absorpt_coefficient_mu 3.754
_exptl_absorpt_correction_T_max 0.687
_exptl_absorpt_correction_T_min 0.503
_exptl_absorpt_correction_type multi-scan
_exptl_absorpt_process_details '(Higashi, 1995)'
_exptl_crystal_colour black
_exptl_crystal_density_diffrn 1.982
_exptl_crystal_description block
_exptl_crystal_size_max 0.100
_exptl_crystal_size_mid 0.100
_exptl_crystal_size_min 0.100
_refine_diff_density_max 1.90
_refine_diff_density_min -0.80
_refine_ls_extinction_method none
_refine_ls_goodness_of_fit_ref 1.609
_refine_ls_hydrogen_treatment noref
_refine_ls_number_parameters 420
_refine_ls_number_reflns 4293
_refine_ls_R_factor_gt 0.0581
_refine_ls_shift/su_max 0.0181
_refine_ls_structure_factor_coef Fsqd
_refine_ls_weighting_details 'w = 1/[\s^2^(Fo^2^) + (0.08200(Max(Fo^2^,0) + 2Fc^2^)/3)^2^]'
_refine_ls_weighting_scheme calc
_refine_ls_wR_factor_ref 0.1663
_reflns_number_gt 4293
_reflns_number_total 6775
_reflns_threshold_expression F^2^>3.0\s(F^2^)
_cod_data_source_file ja047569asi20040427_062832.cif
_cod_data_source_block 1
_cod_original_cell_volume 2984.8(3)
_cod_original_formula_sum 'C30 H20 B Br2 F12 Fe2 '
_cod_database_code 4112795

loop_
_symmetry_equiv_pos_as_xyz
x,y,z
-x,y,1/2-z
-x,-y,-z
x,-y,1/2+z

loop_
_atom_site_label
_atom_site_type_symbol
_atom_site_fract_x
_atom_site_fract_y
_atom_site_fract_z
_atom_site_U_iso_or_equiv
_atom_site_adp_type
_atom_site_occupancy
_atom_site_calc_flag
_atom_site_refinement_flags
Br1 Br 0.06241(7) 0.00545(7) 0.09897(4) 0.0374(2) Uani 1.00 d .
Br2 Br -0.13923(7) 0.19093(6) 0.09260(4) 0.0336(2) Uani 1.00 d .
Fe1 Fe 0.09910(8) 0.00349(8) 0.27637(5) 0.0201(2) Uani 1.00 d .
Fe2 Fe 0.08774(8) 0.19166(8) 0.23031(5) 0.0207(2) Uani 1.00 d .
F1 F 0.4625(7) 0.8242(5) 0.9056(6) 0.131(3) Uani 1.00 d .
F2 F 0.5348(7) 0.7450(7) 0.9922(4) 0.107(3) Uani 1.00 d .
F3 F 0.6224(4) 0.7521(5) 0.9162(3) 0.069(2) Uani 1.00 d .
F4 F 0.1602(5) 0.5044(6) 0.9097(5) 0.104(3) Uani 1.00 d .
F5 F 0.2783(7) 0.4667(7) 0.9983(3) 0.091(3) Uani 1.00 d .
F6 F 0.2380(6) 0.3546(5) 0.9173(4) 0.085(3) Uani 1.00 d .
F7 F 0.0680(4) 0.3851(5) 0.6637(3) 0.056(2) Uani 1.00 d .
F8 F 0.0972(4) 0.4506(5) 0.5710(4) 0.069(2) Uani 1.00 d .
F9 F 0.0410(4) 0.2885(4) 0.5740(3) 0.057(2) Uani 1.00 d .
F10 F 0.373(1) 0.0160(4) 0.6201(7) 0.199(6) Uani 1.00 d .
F11 F 0.3559(6) 0.0857(6) 0.5242(4) 0.099(3) Uani 1.00 d .
F12 F 0.5041(4) 0.0916(4) 0.5917(3) 0.061(2) Uani 1.00 d .
C1 C 0.0270(6) 0.0567(5) 0.1850(3) 0.021(2) Uani 1.00 d .
C2 C -0.0602(6) 0.1391(6) 0.1822(3) 0.022(2) Uani 1.00 d .
C3 C 0.1982(9) -0.0993(7) 0.4359(5) 0.053(3) Uani 1.00 d .
C4 C 0.1972(7) -0.0913(6) 0.3596(4) 0.033(2) Uani 1.00 d .
C5 C 0.1353(7) -0.1571(6) 0.3080(4) 0.034(2) Uani 1.00 d .
C6 C 0.1640(9) -0.1366(7) 0.2449(4) 0.047(3) Uani 1.00 d .
C7 C 0.2443(8) -0.0567(7) 0.2551(5) 0.048(3) Uani 1.00 d .
C8 C 0.2620(7) -0.0291(7) 0.3262(6) 0.048(3) Uani 1.00 d .
C9 C 0.115(1) 0.2888(8) 0.0756(5) 0.061(3) Uani 1.00 d .
C10 C 0.1497(7) 0.2836(6) 0.1533(4) 0.038(2) Uani 1.00 d .
C11 C 0.1096(8) 0.3516(6) 0.2000(5) 0.043(3) Uani 1.00 d .
C12 C 0.1680(9) 0.3323(8) 0.2663(5) 0.052(3) Uani 1.00 d .
C13 C 0.2452(7) 0.2523(8) 0.2643(5) 0.048(3) Uani 1.00 d .
C14 C 0.2322(7) 0.2215(7) 0.1952(5) 0.041(2) Uani 1.00 d .
C15 C 0.4505(6) 0.4951(5) 0.8069(4) 0.022(2) Uani 1.00 d .
C16 C 0.3707(6) 0.4541(5) 0.8391(4) 0.022(2) Uani 1.00 d .
C17 C 0.3411(6) 0.5036(6) 0.8958(4) 0.027(2) Uani 1.00 d .
C18 C 0.3892(6) 0.5969(6) 0.9221(4) 0.031(2) Uani 1.00 d .
C19 C 0.4681(6) 0.6405(6) 0.8903(4) 0.033(2) Uani 1.00 d .
C20 C 0.4975(6) 0.5916(6) 0.8342(4) 0.028(2) Uani 1.00 d .
C21 C 0.2529(7) 0.4561(7) 0.9277(5) 0.038(2) Uani 1.00 d .
C22 C 0.5211(8) 0.7426(9) 0.9176(6) 0.056(3) Uani 1.00 d .
C23 C 0.4077(6) 0.3514(5) 0.6988(3) 0.020(2) Uani 1.00 d .
C24 C 0.3003(6) 0.3830(5) 0.6753(4) 0.023(2) Uani 1.00 d .
C25 C 0.2259(6) 0.3250(5) 0.6266(4) 0.023(2) Uani 1.00 d .
C26 C 0.2581(6) 0.2322(6) 0.5981(3) 0.024(2) Uani 1.00 d .
C27 C 0.3650(6) 0.1997(6) 0.6200(4) 0.026(2) Uani 1.00 d .
C28 C 0.4379(5) 0.2560(5) 0.6692(4) 0.022(2) Uani 1.00 d .
C29 C 0.4008(7) 0.0970(6) 0.5925(5) 0.038(2) Uani 1.00 d .
C30 C 0.1102(7) 0.3632(7) 0.6067(4) 0.036(2) Uani 1.00 d .
B1 B 0.5000 0.4256(9) 0.7500 0.024(3) Uani 1.00 d S
H1 H 0.2230 -0.1685 0.4540 0.0640 Uiso 1.00 calc .
H2 H 0.1273 -0.0871 0.4448 0.0640 Uiso 1.00 calc .
H3 H 0.2475 -0.0468 0.4618 0.0640 Uiso 1.00 calc .
H4 H 0.0826 -0.2103 0.3160 0.0429 Uiso 1.00 calc .
H5 H 0.1367 -0.1735 0.2012 0.0561 Uiso 1.00 calc .
H6 H 0.2832 -0.0288 0.2210 0.0539 Uiso 1.00 calc .
H7 H 0.3142 0.0240 0.3498 0.0573 Uiso 1.00 calc .
H8 H 0.0369 0.2748 0.0602 0.0701 Uiso 1.00 calc .
H9 H 0.1519 0.2351 0.0536 0.0701 Uiso 1.00 calc .
H10 H 0.1291 0.3569 0.0575 0.0701 Uiso 1.00 calc .
H11 H 0.0511 0.4044 0.1871 0.0524 Uiso 1.00 calc .
H12 H 0.1593 0.3704 0.3080 0.0601 Uiso 1.00 calc .
H13 H 0.2988 0.2267 0.3031 0.0569 Uiso 1.00 calc .
H14 H 0.2761 0.1677 0.1779 0.0495 Uiso 1.00 calc .
H15 H 0.3342 0.3892 0.8225 0.0269 Uiso 1.00 calc .
H16 H 0.3690 0.6308 0.9611 0.0356 Uiso 1.00 calc .
H17 H 0.5528 0.6242 0.8141 0.0331 Uiso 1.00 calc .
H18 H 0.2754 0.4475 0.6934 0.0273 Uiso 1.00 calc .
H19 H 0.2075 0.1928 0.5642 0.0276 Uiso 1.00 calc .
H20 H 0.5112 0.2306 0.6835 0.0260 Uiso 1.00 calc .

loop_
_atom_site_aniso_label
_atom_site_aniso_U_11
_atom_site_aniso_U_22
_atom_site_aniso_U_33
_atom_site_aniso_U_12
_atom_site_aniso_U_13
_atom_site_aniso_U_23
Br1 0.0479(5) 0.0412(5) 0.0261(4) 0.0036(4) 0.0144(4) -0.0043(3)
Br2 0.0386(5) 0.0362(4) 0.0221(4) 0.0019(4) -0.0022(3) 0.0050(3)
Fe1 0.0211(5) 0.0203(5) 0.0188(5) 0.0041(4) 0.0044(4) -0.0003(4)
Fe2 0.0212(5) 0.0214(5) 0.0191(5) -0.0045(4) 0.0032(4) -0.0002(4)
F1 0.091(6) 0.019(3) 0.24(1) -0.001(3) -0.070(6) -0.018(4)
F2 0.123(7) 0.104(6) 0.093(6) -0.042(6) 0.020(5) -0.050(5)
F3 0.041(3) 0.065(4) 0.101(5) -0.031(3) 0.018(3) -0.030(4)
F4 0.037(3) 0.117(6) 0.170(8) 0.021(4) 0.049(4) 0.088(6)
F5 0.105(6) 0.129(6) 0.050(4) -0.029(5) 0.044(4) 0.000(4)
F6 0.113(6) 0.042(3) 0.129(6) -0.027(4) 0.090(5) -0.009(4)
F7 0.028(3) 0.082(4) 0.056(3) 0.008(3) 0.007(2) -0.009(3)
F8 0.040(3) 0.059(4) 0.102(5) 0.011(3) 0.003(3) 0.050(3)
F9 0.026(2) 0.050(3) 0.084(4) 0.000(2) -0.015(3) -0.023(3)
F10 0.37(2) 0.012(3) 0.33(1) 0.022(5) 0.31(1) 0.013(5)
F11 0.081(5) 0.107(6) 0.090(5) 0.039(4) -0.022(4) -0.068(4)
F12 0.039(3) 0.051(3) 0.094(5) 0.009(3) 0.015(3) -0.026(3)
C1 0.025(4) 0.025(4) 0.015(3) -0.003(3) 0.008(3) -0.001(3)
C2 0.029(4) 0.024(3) 0.012(3) 0.003(3) 0.000(3) -0.001(3)
C3 0.075(7) 0.044(5) 0.033(5) 0.022(5) -0.002(5) 0.007(4)
C4 0.035(4) 0.030(4) 0.030(4) 0.017(4) -0.002(3) 0.007(3)
C5 0.038(5) 0.024(4) 0.039(4) 0.012(3) 0.007(4) 0.001(3)
C6 0.074(7) 0.032(4) 0.036(5) 0.029(5) 0.011(4) -0.005(4)
C7 0.041(5) 0.049(6) 0.060(6) 0.027(5) 0.026(4) 0.013(5)
C8 0.020(4) 0.039(5) 0.079(7) 0.008(4) -0.001(4) 0.008(5)
C9 0.090(8) 0.061(7) 0.034(5) -0.036(6) 0.020(5) 0.002(4)
C10 0.042(5) 0.037(5) 0.037(5) -0.017(4) 0.013(4) 0.007(3)
C11 0.053(6) 0.024(4) 0.057(6) -0.011(4) 0.022(5) 0.009(4)
C12 0.070(7) 0.043(5) 0.042(5) -0.030(5) 0.012(5) -0.006(4)
C13 0.031(4) 0.053(6) 0.055(6) -0.026(4) -0.002(4) 0.009(5)
C14 0.029(4) 0.038(5) 0.060(6) -0.009(4) 0.021(4) 0.006(4)
C15 0.022(3) 0.018(3) 0.024(3) 0.006(3) 0.000(3) 0.000(3)
C16 0.022(3) 0.015(3) 0.028(4) 0.000(3) 0.003(3) 0.003(3)
C17 0.021(3) 0.029(4) 0.029(4) 0.007(3) 0.002(3) 0.007(3)
C18 0.026(4) 0.034(4) 0.031(4) 0.010(3) 0.003(3) -0.005(3)
C19 0.017(4) 0.031(4) 0.052(5) -0.004(3) 0.007(3) -0.020(4)
C20 0.013(3) 0.030(4) 0.041(4) 0.002(3) 0.007(3) -0.003(3)
C21 0.044(5) 0.031(4) 0.043(5) 0.000(4) 0.016(4) 0.003(4)
C22 0.040(5) 0.059(6) 0.076(7) -0.012(5) 0.027(5) -0.037(6)
C23 0.021(3) 0.017(3) 0.022(3) 0.002(3) 0.004(3) 0.004(3)
C24 0.023(3) 0.018(3) 0.026(4) -0.004(3) 0.003(3) -0.001(3)
C25 0.020(3) 0.024(3) 0.024(3) -0.004(3) 0.002(3) 0.005(3)
C26 0.024(3) 0.028(4) 0.018(3) -0.007(3) 0.002(3) 0.000(3)
C27 0.026(4) 0.027(4) 0.027(4) -0.004(3) 0.012(3) -0.003(3)
C28 0.019(3) 0.022(3) 0.027(4) -0.002(3) 0.010(3) 0.000(3)
C29 0.041(5) 0.028(4) 0.048(5) -0.004(4) 0.016(4) -0.016(4)
C30 0.034(4) 0.031(4) 0.037(4) -0.010(4) -0.008(3) 0.004(3)
B1 0.024(6) 0.015(5) 0.030(6) 0.0000 0.001(5) 0.0000

loop_
_atom_type_symbol
_atom_type_description
_atom_type_scat_dispersion_real
_atom_type_scat_dispersion_imag
_atom_type_scat_source
C C 0.003 0.002
;International Tables for Crystallography
(1992, Vol. C, Tables 4.2.6.8 and 6.1.1.1)
;
H H 0.000 0.000
;International Tables for Crystallography
(1992, Vol. C, Table 6.1.1.2)
;
B B 0.001 0.001
;International Tables for Crystallography
(1992, Vol. C, Tables 4.2.6.8 and 6.1.1.1)
;
Br Br -0.290 2.459
;International Tables for Crystallography
(1992, Vol. C, Tables 4.2.6.8 and 6.1.1.1)
;
F F 0.017 0.010
;International Tables for Crystallography
(1992, Vol. C, Tables 4.2.6.8 and 6.1.1.1)
;
Fe Fe 0.346 0.844
;International Tables for Crystallography
(1992, Vol. C, Tables 4.2.6.8 and 6.1.1.1)
;

loop_
_geom_angle_atom_site_label_1
_geom_angle_atom_site_label_2
_geom_angle_atom_site_label_3
_geom_angle
_geom_angle_site_symmetry_1
_geom_angle_site_symmetry_3
_geom_angle_publ_flag
FE1 FE1 FE2 82.83(3) 2_555 . yes
FE1 FE1 C1 52.3(2) 2_555 . yes
FE1 FE1 C1 50.0(2) 2_555 2_555 yes
FE1 FE1 C2 81.9(2) 2_555 2_555 yes
FE1 FE1 C4 132.0(2) 2_555 . yes
FE1 FE1 C5 104.7(2) 2_555 . yes
FE1 FE1 C6 107.2(3) 2_555 . yes
FE1 FE1 C7 138.9(3) 2_555 . yes
FE1 FE1 C8 168.3(3) 2_555 . yes
FE2 FE1 C1 50.9(2) . . yes
FE2 FE1 C1 80.6(2) . 2_555 yes
FE2 FE1 C2 49.3(2) . 2_555 yes
FE2 FE1 C4 139.5(2) . . yes
FE2 FE1 C5 169.5(2) . . yes
FE2 FE1 C6 132.7(3) . . yes
FE2 FE1 C7 104.5(3) . . yes
FE2 FE1 C8 108.9(3) . . yes
C1 FE1 C1 89.2(3) . 2_555 yes
C1 FE1 C2 88.8(3) . 2_555 yes
C1 FE1 C4 162.9(3) . . yes
C1 FE1 C5 128.4(3) . . yes
C1 FE1 C6 98.5(3) . . yes
C1 FE1 C7 101.1(3) . . yes
C1 FE1 C8 135.1(4) . . yes
C1 FE1 C2 43.9(3) 2_555 2_555 yes
C1 FE1 C4 105.2(3) 2_555 . yes
C1 FE1 C5 109.9(3) 2_555 . yes
C1 FE1 C6 141.3(4) 2_555 . yes
C1 FE1 C7 169.5(3) 2_555 . yes
C1 FE1 C8 130.7(4) 2_555 . yes
C2 FE1 C4 107.9(3) 2_555 . yes
C2 FE1 C5 138.1(3) 2_555 . yes
C2 FE1 C6 170.6(4) 2_555 . yes
C2 FE1 C7 133.6(4) 2_555 . yes
C2 FE1 C8 105.9(3) 2_555 . yes
C4 FE1 C5 38.1(3) . . yes
C4 FE1 C6 64.5(3) . . yes
C4 FE1 C7 65.0(3) . . yes
C4 FE1 C8 37.7(3) . . yes
C5 FE1 C6 38.4(3) . . yes
C5 FE1 C7 65.0(3) . . yes
C5 FE1 C8 63.6(3) . . yes
C6 FE1 C7 39.3(4) . . yes
C6 FE1 C8 64.7(4) . . yes
C7 FE1 C8 39.2(4) . . yes
FE1 FE2 FE2 82.76(3) . 2_555 yes
FE1 FE2 C1 49.5(2) . . yes
FE1 FE2 C2 80.6(2) . . yes
FE1 FE2 C2 51.0(2) . 2_555 yes
FE1 FE2 C10 138.2(2) . . yes
FE1 FE2 C11 169.4(3) . . yes
FE1 FE2 C12 133.3(3) . . yes
FE1 FE2 C13 104.4(3) . . yes
FE1 FE2 C14 107.3(2) . . yes
FE2 FE2 C1 81.9(2) 2_555 . yes
FE2 FE2 C2 49.8(2) 2_555 . yes
FE2 FE2 C2 52.1(2) 2_555 2_555 yes
FE2 FE2 C10 133.6(2) 2_555 . yes
FE2 FE2 C11 105.3(3) 2_555 . yes
FE2 FE2 C12 106.9(3) 2_555 . yes
FE2 FE2 C13 137.8(3) 2_555 . yes
FE2 FE2 C14 169.7(2) 2_555 . yes
C1 FE2 C2 44.0(3) . . yes
C1 FE2 C2 89.1(3) . 2_555 yes
C1 FE2 C10 107.4(3) . . yes
C1 FE2 C11 137.6(3) . . yes
C1 FE2 C12 170.7(3) . . yes
C1 FE2 C13 134.4(4) . . yes
C1 FE2 C14 106.2(3) . . yes
C2 FE2 C2 89.1(3) . 2_555 yes
C2 FE2 C10 106.2(3) . . yes
C2 FE2 C11 109.8(3) . . yes
C2 FE2 C12 140.5(4) . . yes
C2 FE2 C13 170.7(3) . . yes
C2 FE2 C14 132.7(3) . . yes
C2 FE2 C10 162.7(3) 2_555 . yes
C2 FE2 C11 128.8(3) 2_555 . yes
C2 FE2 C12 98.7(3) 2_555 . yes
C2 FE2 C13 100.1(3) 2_555 . yes
C2 FE2 C14 132.8(3) 2_555 . yes
C10 FE2 C11 38.6(3) . . yes
C10 FE2 C12 64.4(3) . . yes
C10 FE2 C13 64.9(3) . . yes
C10 FE2 C14 38.5(3) . . yes
C11 FE2 C12 38.1(4) . . yes
C11 FE2 C13 65.0(4) . . yes
C11 FE2 C14 64.5(3) . . yes
C12 FE2 C13 39.3(4) . . yes
C12 FE2 C14 64.7(4) . . yes
C13 FE2 C14 38.6(4) . . yes
BR1 C1 FE1 122.8(4) . . yes
BR1 C1 FE1 124.2(3) . 2_555 yes
BR1 C1 FE2 122.2(3) . . yes
BR1 C1 C2 119.7(4) . . yes
FE1 C1 FE1 77.7(2) . 2_555 yes
FE1 C1 FE2 79.7(2) . . yes
FE1 C1 C2 117.5(4) . . yes
FE1 C1 FE2 111.8(3) 2_555 . yes
FE1 C1 C2 67.3(4) 2_555 . yes
FE2 C1 C2 68.7(4) . . yes
BR2 C2 FE1 122.4(4) . 2_555 yes
BR2 C2 FE2 124.1(4) . . yes
BR2 C2 FE2 122.5(4) . 2_555 yes
BR2 C2 C1 119.6(4) . . yes
FE1 C2 FE2 111.8(3) 2_555 . yes
FE1 C2 FE2 79.7(3) 2_555 2_555 yes
FE1 C2 C1 68.7(4) 2_555 . yes
FE2 C2 FE2 78.0(2) . 2_555 yes
FE2 C2 C1 67.3(4) . . yes
FE2 C2 C1 117.9(4) 2_555 . yes
FE1 C4 C3 132.1(6) . . yes
FE1 C4 C5 69.0(4) . . yes
FE1 C4 C8 68.5(5) . . yes
C3 C4 C5 124.5(8) . . yes
C3 C4 C8 129.0(9) . . yes
C5 C4 C8 106.1(8) . . yes
FE1 C5 C4 72.9(4) . . yes
FE1 C5 C6 69.1(4) . . yes
C4 C5 C6 109.1(8) . . yes
FE1 C6 C5 72.5(4) . . yes
FE1 C6 C7 70.8(5) . . yes
C5 C6 C7 108.6(8) . . yes
FE1 C7 C6 70.0(5) . . yes
FE1 C7 C8 70.9(5) . . yes
C6 C7 C8 105.8(8) . . yes
FE1 C8 C4 73.8(5) . . yes
FE1 C8 C7 69.9(5) . . yes
C4 C8 C7 110.3(8) . . yes
FE2 C10 C9 131.7(6) . . yes
FE2 C10 C11 68.9(4) . . yes
FE2 C10 C14 68.1(4) . . yes
C9 C10 C11 124.6(9) . . yes
C9 C10 C14 129.5(9) . . yes
C11 C10 C14 105.7(8) . . yes
FE2 C11 C10 72.6(4) . . yes
FE2 C11 C12 69.0(5) . . yes
C10 C11 C12 108.5(9) . . yes
FE2 C12 C11 72.8(5) . . yes
FE2 C12 C13 70.8(5) . . yes
C11 C12 C13 109.3(9) . . yes
FE2 C13 C12 69.9(5) . . yes
FE2 C13 C14 71.4(5) . . yes
C12 C13 C14 106.8(8) . . yes
FE2 C14 C10 73.4(5) . . yes
FE2 C14 C13 70.0(5) . . yes
C10 C14 C13 109.7(8) . . yes
C16 C15 C20 115.5(6) . . yes
C16 C15 B1 121.8(6) . . yes
C20 C15 B1 121.9(6) . . yes
C15 C16 C17 122.6(6) . . yes
C16 C17 C18 120.8(7) . . yes
C16 C17 C21 120.1(7) . . yes
C18 C17 C21 119.1(7) . . yes
C17 C18 C19 117.8(7) . . yes
C18 C19 C20 121.5(7) . . yes
C18 C19 C22 118.8(7) . . yes
C20 C19 C22 119.7(7) . . yes
C15 C20 C19 121.8(7) . . yes
F4 C21 F5 103.5(8) . . yes
F4 C21 F6 109.1(9) . . yes
F4 C21 C17 113.6(7) . . yes
F5 C21 F6 104.5(8) . . yes
F5 C21 C17 110.6(7) . . yes
F6 C21 C17 114.6(7) . . yes
F1 C22 F2 96.5(9) . . yes
F1 C22 F3 117(1) . . yes
F1 C22 C19 115.8(9) . . yes
F2 C22 F3 96.8(9) . . yes
F2 C22 C19 109.4(9) . . yes
F3 C22 C19 116.1(8) . . yes
C24 C23 C28 115.5(6) . . yes
C24 C23 B1 123.2(6) . . yes
C28 C23 B1 120.8(6) . . yes
C23 C24 C25 122.8(6) . . yes
C24 C25 C26 120.3(6) . . yes
C24 C25 C30 118.9(7) . . yes
C26 C25 C30 120.7(7) . . yes
C25 C26 C27 118.0(6) . . yes
C26 C27 C28 121.5(6) . . yes
C26 C27 C29 119.2(7) . . yes
C28 C27 C29 119.2(7) . . yes
C23 C28 C27 121.8(6) . . yes
F10 C29 F11 104.7(10) . . yes
F10 C29 F12 109.9(9) . . yes
F10 C29 C27 114.3(7) . . yes
F11 C29 F12 100.8(7) . . yes
F11 C29 C27 110.7(7) . . yes
F12 C29 C27 115.1(7) . . yes
F7 C30 F8 104.4(7) . . yes
F7 C30 F9 102.0(7) . . yes
F7 C30 C25 111.9(6) . . yes
F8 C30 F9 109.8(7) . . yes
F8 C30 C25 114.6(7) . . yes
F9 C30 C25 113.2(7) . . yes
C15 B1 C15 115.8(8) . 2_656 yes
C15 B1 C23 113.4(3) . . yes
C15 B1 C23 101.7(3) . 2_656 yes
C15 B1 C23 101.7(3) 2_656 . yes
C15 B1 C23 113.4(3) 2_656 2_656 yes
C23 B1 C23 111.3(8) . 2_656 yes

loop_
_geom_bond_atom_site_label_1
_geom_bond_atom_site_label_2
_geom_bond_distance
_geom_bond_site_symmetry_2
_geom_bond_publ_flag
BR1 C1 1.939(6) . yes
BR2 C2 1.931(6) . yes
FE1 FE1 2.472(2) 2_555 yes
FE1 FE2 2.510(1) . yes
FE1 C1 1.940(7) . yes
FE1 C1 2.002(7) 2_555 yes
FE1 C2 1.983(7) 2_555 yes
FE1 C4 2.169(7) . yes
FE1 C5 2.119(8) . yes
FE1 C6 2.076(8) . yes
FE1 C7 2.087(8) . yes
FE1 C8 2.101(8) . yes
FE2 FE2 2.475(2) 2_555 yes
FE2 C1 1.979(7) . yes
FE2 C2 1.998(7) . yes
FE2 C2 1.934(6) 2_555 yes
FE2 C10 2.167(7) . yes
FE2 C11 2.118(8) . yes
FE2 C12 2.070(9) . yes
FE2 C13 2.081(8) . yes
FE2 C14 2.098(8) . yes
F1 C22 1.25(1) . yes
F2 C22 1.43(1) . yes
F3 C22 1.28(1) . yes
F4 C21 1.29(1) . yes
F5 C21 1.36(1) . yes
F6 C21 1.29(1) . yes
F7 C30 1.360(10) . yes
F8 C30 1.288(9) . yes
F9 C30 1.338(9) . yes
F10 C29 1.23(1) . yes
F11 C29 1.34(1) . yes
F12 C29 1.296(10) . yes
C1 C2 1.491(10) . yes
C3 C4 1.50(1) . yes
C4 C5 1.40(1) . yes
C4 C8 1.38(1) . yes
C5 C6 1.38(1) . yes
C6 C7 1.40(1) . yes
C7 C8 1.41(1) . yes
C9 C10 1.49(1) . yes
C10 C11 1.42(1) . yes
C10 C14 1.41(1) . yes
C11 C12 1.37(1) . yes
C12 C13 1.40(1) . yes
C13 C14 1.38(1) . yes
C15 C16 1.386(10) . yes
C15 C20 1.395(10) . yes
C15 B1 1.636(9) . yes
C16 C17 1.388(10) . yes
C17 C18 1.36(1) . yes
C17 C21 1.50(1) . yes
C18 C19 1.39(1) . yes
C19 C20 1.37(1) . yes
C19 C22 1.48(1) . yes
C23 C24 1.380(10) . yes
C23 C28 1.411(9) . yes
C23 B1 1.643(9) . yes
C24 C25 1.385(9) . yes
C25 C26 1.383(10) . yes
C25 C30 1.49(1) . yes
C26 C27 1.37(1) . yes
C27 C28 1.371(10) . yes
C27 C29 1.495(10) . yes

loop_
_geom_contact_atom_site_label_1
_geom_contact_atom_site_label_2
_geom_contact_distance
FE1 FE2 2.510(1)
